data_7714884
loop_
_publ_author_name
'Monini, Valeria'
'Bonechi, Marco'
'Bazzicalupi, Carla'
'Bianchi, Antonio'
'Gentilesca, Pietro'
'Giurlani, Walter'
'Innocenti, Massimo'
'Meoli, Arianna'
'Romano, Giammarco Maria'
'Savastano, Matteo'

_publ_section_title
;
 Oxygen reduction reaction (ORR) in alkaline solution catalysed by an
 atomically precise catalyst based on a Pd(II) complex supported on
 multi-walled carbon nanotubes (MWCNTs). Electrochemical and structural
 considerations.
;
_journal_issue 6
_journal_name_full 'Dalton transactions (Cambridge, England : 2003)'
_journal_page_first 2487
_journal_page_last 2500
_journal_paper_doi 10.1039/d3dt03947a
_journal_volume 53
_journal_year 2024
_chemical_formula_sum 'C24 H48 Cl2 Cu N14 O7'
_chemical_formula_weight 779.20
_space_group_crystal_system triclinic
_space_group_IT_number 2
_space_group_name_Hall '-P 1'
_space_group_name_H-M_alt 'P -1'
_atom_sites_solution_hydrogens mixed
_atom_sites_solution_primary direct
_atom_sites_solution_secondary difmap
_audit_creation_method SHELXL-2019/3
_audit_update_record
;
2023-11-21 deposited with the CCDC.	2023-12-22 downloaded from the CCDC.
;
_cell_angle_alpha 62.602(4)
_cell_angle_beta 75.161(5)
_cell_angle_gamma 80.721(5)
_cell_formula_units_Z 2
_cell_length_a 10.7356(14)
_cell_length_b 13.2246(16)
_cell_length_c 13.6742(16)
_cell_measurement_reflns_used 9920
_cell_measurement_temperature 100(2)
_cell_measurement_theta_max 30.49
_cell_measurement_theta_min 2.32
_cell_volume 1664.0(4)
_computing_cell_refinement 'Bruker SAINT'
_computing_data_collection 'Bruker APEX2'
_computing_data_reduction 'Bruker SAINT'
_computing_molecular_graphics 'Mercury 3.10.1'
_computing_publication_material 'PARST(Nardelli, 1995)'
_computing_structure_refinement 'SHELXL-2019/2 (Sheldrick, 2019)'
_computing_structure_solution 'SHELXT 2014/5 (Sheldrick, 2014)'
_diffrn_ambient_temperature 100(2)
_diffrn_measured_fraction_theta_full 0.998
_diffrn_measured_fraction_theta_max 0.996
_diffrn_measurement_device_type 'Bruker APEX-II CCD'
_diffrn_measurement_method '\f and \w scans'
_diffrn_radiation_type MoK\a
_diffrn_radiation_wavelength 0.71073
_diffrn_reflns_av_R_equivalents 0.0913
_diffrn_reflns_av_unetI/netI 0.0661
_diffrn_reflns_Laue_measured_fraction_full 0.998
_diffrn_reflns_Laue_measured_fraction_max 0.996
_diffrn_reflns_limit_h_max 15
_diffrn_reflns_limit_h_min -15
_diffrn_reflns_limit_k_max 18
_diffrn_reflns_limit_k_min -18
_diffrn_reflns_limit_l_max 19
_diffrn_reflns_limit_l_min -19
_diffrn_reflns_number 54357
_diffrn_reflns_point_group_measured_fraction_full 0.998
_diffrn_reflns_point_group_measured_fraction_max 0.996
_diffrn_reflns_theta_full 25.242
_diffrn_reflns_theta_max 30.593
_diffrn_reflns_theta_min 2.324
_exptl_absorpt_coefficient_mu 0.883
_exptl_absorpt_correction_T_max 0.7461
_exptl_absorpt_correction_T_min 0.5720
_exptl_absorpt_correction_type multi-scan
_exptl_absorpt_process_details 'Bruker SADABS'
_exptl_crystal_colour 'dark blue'
_exptl_crystal_density_diffrn 1.555
_exptl_crystal_description prismatic
_exptl_crystal_F_000 818
_exptl_crystal_size_max 0.200
_exptl_crystal_size_mid 0.100
_exptl_crystal_size_min 0.050
_refine_diff_density_max 2.833
_refine_diff_density_min -1.202
_refine_diff_density_rms 0.146
_refine_ls_extinction_method none
_refine_ls_goodness_of_fit_ref 1.048
_refine_ls_hydrogen_treatment mixed
_refine_ls_matrix_type full
_refine_ls_number_parameters 460
_refine_ls_number_reflns 10201
_refine_ls_number_restraints 24
_refine_ls_restrained_S_all 1.052
_refine_ls_R_factor_all 0.0998
_refine_ls_R_factor_gt 0.0757
_refine_ls_shift/su_max 0.002
_refine_ls_shift/su_mean 0.000
_refine_ls_structure_factor_coef Fsqd
_refine_ls_weighting_details 'w=1/[\s^2^(Fo^2^)+(0.0819P)^2^+7.7826P] where P=(Fo^2^+2Fc^2^)/3'
_refine_ls_weighting_scheme calc
_refine_ls_wR_factor_gt 0.1867
_refine_ls_wR_factor_ref 0.2069
_reflns_Friedel_coverage 0.000
_reflns_number_gt 7812
_reflns_number_total 10201
_reflns_threshold_expression 'I > 2\s(I)'
_cod_data_source_file d3dt03947a2.cif
_cod_data_source_block shelx_CCDC2
_cod_depositor_comments 'Adding full bibliography for 7714882--7714886.cif.'
_cod_database_code 7714884
_shelx_shelxl_version_number 2019/3
_shelx_space_group_comment
;
The symmetry employed for this shelxl refinement is uniquely defined
by the following loop, which should always be used as a source of
symmetry information in preference to the above space-group names.
They are only intended as comments.
;

loop_
_space_group_symop_operation_xyz
'x, y, z'
'-x, -y, -z'

loop_
_atom_site_label
_atom_site_type_symbol
_atom_site_fract_x
_atom_site_fract_y
_atom_site_fract_z
_atom_site_U_iso_or_equiv
_atom_site_adp_type
_atom_site_occupancy
_atom_site_site_symmetry_order
_atom_site_calc_flag
_atom_site_refinement_flags_posn
_atom_site_refinement_flags_adp
_atom_site_refinement_flags_occupancy
_atom_site_disorder_assembly
_atom_site_disorder_group
Cu Cu 0.19618(4) 0.26073(3) 0.53669(3) 0.01397(11) Uani 1 1 d . . . . .
Cl1 Cl -0.00039(8) 0.29787(8) 0.65074(7) 0.02007(18) Uani 1 1 d . . . . .
Cl2 Cl 0.76663(10) 0.24718(10) 0.39756(9) 0.0302(2) Uani 1 1 d . . . . .
O1 O 0.0814(3) 0.2329(3) -0.0438(3) 0.0263(6) Uani 1 1 d . . . . .
OW3 O 0.5370(3) 0.2181(3) 1.3056(3) 0.0299(6) Uani 1 1 d D . . . .
OW2 O 0.7338(3) 0.2432(3) 0.6338(3) 0.0317(7) Uani 1 1 d D . . . .
O3 O 0.3633(3) 0.1436(3) 1.2067(3) 0.0315(7) Uani 1 1 d . . . . .
O2 O 0.3798(3) 0.4314(3) -0.2309(3) 0.0294(6) Uani 1 1 d . . . . .
N10 N 0.2986(3) 0.0239(3) 0.9588(3) 0.0191(6) Uani 1 1 d . . . . .
N14 N 0.4609(3) 0.1443(3) 0.8986(3) 0.0191(6) Uani 1 1 d . . . . .
O4 O 0.6490(3) 0.3373(3) 0.9814(3) 0.0347(7) Uani 1 1 d . . . . .
N9 N 0.1618(3) 0.4571(3) 0.0559(3) 0.0206(6) Uani 1 1 d . . . . .
N11 N 0.3258(3) 0.0904(3) 1.0814(3) 0.0189(6) Uani 1 1 d . . . . .
N6 N 0.0324(3) 0.3159(3) 0.0759(3) 0.0211(6) Uani 1 1 d . . . . .
N1 N 0.3080(3) 0.1443(3) 0.6479(3) 0.0274(7) Uani 1 1 d . . . . .
N7 N 0.2828(3) 0.3696(3) -0.1744(3) 0.0233(6) Uani 1 1 d . . . . .
N5 N -0.0131(3) 0.3999(3) 0.1984(3) 0.0216(6) Uani 1 1 d . . . . .
OW1 O -0.0822(4) 0.1172(4) -0.0875(3) 0.0425(9) Uani 1 1 d D . . . .
N8 N 0.3389(3) 0.5174(3) -0.0852(3) 0.0248(7) Uani 1 1 d . . . . .
H8A H 0.350920 0.563020 -0.058050 0.030 Uiso 1 1 calc R U . . .
H8B H 0.392651 0.516148 -0.145234 0.030 Uiso 1 1 calc R U . . .
N12 N 0.5568(4) 0.2758(3) 1.0540(3) 0.0271(7) Uani 1 1 d . . . . .
N3 N 0.1739(4) 0.3616(3) 0.3725(3) 0.0302(8) Uani 1 1 d . U . . .
N13 N 0.6242(3) 0.2640(3) 0.8379(3) 0.0264(7) Uani 1 1 d . . . . .
H13A H 0.643151 0.258331 0.773970 0.032 Uiso 1 1 calc R U . . .
H13B H 0.669648 0.306704 0.848162 0.032 Uiso 1 1 calc R U . . .
N2 N 0.1615(3) 0.1248(3) 0.5165(3) 0.0292(8) Uani 1 1 d . . . . .
N4 N 0.3183(4) 0.3783(3) 0.5081(4) 0.0332(9) Uani 1 1 d . . . . .
C13 C 0.0617(4) 0.3921(3) 0.1087(3) 0.0195(7) Uani 1 1 d . . . . .
C20 C 0.3635(4) 0.0884(3) 0.9782(3) 0.0169(6) Uani 1 1 d . . . . .
C17 C 0.2397(4) 0.4503(3) -0.0355(3) 0.0200(7) Uani 1 1 d . . . . .
C11 C 0.0398(4) 0.4094(3) 0.3627(3) 0.0197(7) Uani 1 1 d . . . . .
H11A H 0.017631 0.461480 0.399034 0.024 Uiso 1 1 calc R U . . .
H11B H -0.019013 0.345735 0.406336 0.024 Uiso 1 1 calc R U . . .
C18 C 0.2572(4) 0.1231(3) 0.7663(3) 0.0186(6) Uani 1 1 d . . . . .
H18A H 0.164491 0.107686 0.786643 0.022 Uiso 1 1 calc R U . . .
H18B H 0.264331 0.192743 0.773921 0.022 Uiso 1 1 calc R U . . .
C24 C 0.5274(4) 0.2084(3) 0.9184(3) 0.0193(7) Uani 1 1 d . . . . .
C8 C 0.2603(4) 0.4690(3) 0.5410(3) 0.0228(7) Uani 1 1 d . . . . .
H8C H 0.223273 0.435445 0.621984 0.034 Uiso 1 1 calc R U . . .
H8D H 0.326650 0.521110 0.523734 0.034 Uiso 1 1 calc R U . . .
H8E H 0.192192 0.511168 0.499308 0.034 Uiso 1 1 calc R U . . .
C16 C 0.2166(4) 0.3757(3) -0.0782(3) 0.0198(7) Uani 1 1 d . . . . .
C12 C 0.0119(4) 0.4744(3) 0.2437(3) 0.0210(7) Uani 1 1 d . . . . .
H12A H -0.063975 0.527707 0.245102 0.025 Uiso 1 1 calc R U . . .
H12B H 0.086563 0.520422 0.192556 0.025 Uiso 1 1 calc R U . . .
C15 C 0.1094(4) 0.3035(3) -0.0183(3) 0.0212(7) Uani 1 1 d . . . . .
C3 C 0.0449(4) 0.0627(3) 0.5893(3) 0.0224(7) Uani 1 1 d . . . . .
H3A H -0.031410 0.115103 0.576837 0.034 Uiso 1 1 calc R U . . .
H3B H 0.037365 0.000630 0.571176 0.034 Uiso 1 1 calc R U . . .
H3C H 0.051186 0.030927 0.668414 0.034 Uiso 1 1 calc R U . . .
C22 C 0.3930(4) 0.1502(3) 1.1114(3) 0.0216(7) Uani 1 1 d . . . . .
C23 C 0.4970(4) 0.2160(3) 1.0233(3) 0.0206(7) Uani 1 1 d . . . . .
C19 C 0.3281(4) 0.0224(3) 0.8492(3) 0.0228(7) Uani 1 1 d . . . . .
H19A H 0.301788 -0.050141 0.857894 0.027 Uiso 1 1 calc R U . . .
H19B H 0.422287 0.026951 0.818808 0.027 Uiso 1 1 calc R U . . .
C21 C 0.2171(4) 0.0239(4) 1.1658(3) 0.0281(8) Uani 1 1 d . . . . .
H21A H 0.203814 0.035259 1.233722 0.042 Uiso 1 1 calc R U . . .
H21B H 0.138685 0.049400 1.134851 0.042 Uiso 1 1 calc R U . . .
H21C H 0.236496 -0.057230 1.184801 0.042 Uiso 1 1 calc R U . . .
C14 C -0.0826(4) 0.2492(4) 0.1364(4) 0.0286(8) Uani 1 1 d . . . . .
H14A H -0.088410 0.199954 0.101994 0.043 Uiso 1 1 calc R U . . .
H14B H -0.076894 0.202173 0.215375 0.043 Uiso 1 1 calc R U . . .
H14C H -0.159608 0.300985 0.132387 0.043 Uiso 1 1 calc R U . . .
C6 C 0.2707(5) 0.4589(4) 0.3267(4) 0.0336(9) Uani 1 1 d . U . . .
H6A H 0.308436 0.480576 0.246021 0.040 Uiso 1 1 calc R U . . .
H6B H 0.223230 0.527014 0.333093 0.040 Uiso 1 1 calc R U . . .
C4 C 0.1468(5) 0.1815(5) 0.3884(4) 0.0374(11) Uani 1 1 d . . . . .
H4A H 0.177280 0.126089 0.356349 0.045 Uiso 1 1 calc R U . . .
H4B H 0.054927 0.202948 0.384301 0.045 Uiso 1 1 calc R U . . .
C1 C 0.3062(5) 0.0308(4) 0.6380(4) 0.0364(10) Uani 1 1 d . . . . .
H1A H 0.390465 -0.011869 0.646515 0.044 Uiso 1 1 calc R U . . .
H1B H 0.238646 -0.017474 0.699184 0.044 Uiso 1 1 calc R U . . .
C2 C 0.2802(5) 0.0560(4) 0.5278(4) 0.0322(9) Uani 1 1 d . . . . .
H2A H 0.351628 0.097734 0.466194 0.039 Uiso 1 1 calc R U . . .
H2B H 0.271838 -0.015675 0.524282 0.039 Uiso 1 1 calc R U . . .
C10 C 0.4341(5) 0.1895(4) 0.6004(4) 0.0329(9) Uani 1 1 d . . . . .
H10A H 0.470283 0.183719 0.528775 0.040 Uiso 1 1 calc R U . . .
H10B H 0.492691 0.145407 0.652974 0.040 Uiso 1 1 calc R U . . .
C7 C 0.3747(5) 0.4220(4) 0.3895(4) 0.0320(9) Uani 1 1 d . U . . .
H7A H 0.431262 0.362007 0.373798 0.038 Uiso 1 1 calc R U . . .
H7B H 0.427716 0.487260 0.366051 0.038 Uiso 1 1 calc R U . . .
C9 C 0.4231(4) 0.3104(5) 0.5797(4) 0.0364(10) Uani 1 1 d . . . . .
H9A H 0.507433 0.345071 0.539195 0.044 Uiso 1 1 calc R U . . .
H9B H 0.399262 0.314910 0.652571 0.044 Uiso 1 1 calc R U . . .
C5 C 0.2235(5) 0.2835(4) 0.3234(4) 0.0325(9) Uani 1 1 d . . . . .
H5A H 0.315599 0.262463 0.326746 0.039 Uiso 1 1 calc R U . . .
H5B H 0.215901 0.319201 0.243538 0.039 Uiso 1 1 calc R U . . .
H1 H 0.232(6) -0.011(5) 0.999(5) 0.036(15) Uiso 1 1 d . . . . .
H5 H 0.745(6) 0.231(6) 0.581(4) 0.046(7) Uiso 1 1 d D . . . .
H2 H -0.074(5) 0.359(4) 0.233(4) 0.014(10) Uiso 1 1 d . . . . .
H4 H -0.041(5) 0.128(5) -0.052(5) 0.046(7) Uiso 1 1 d D . . . .
H6 H 0.805(3) 0.255(6) 0.633(5) 0.046(7) Uiso 1 1 d D . . . .
H8 H 0.604(4) 0.232(5) 1.311(5) 0.046(7) Uiso 1 1 d D . . . .
H7 H 0.543(6) 0.233(6) 1.241(2) 0.046(7) Uiso 1 1 d D . . . .
H3 H -0.077(6) 0.157(5) -0.154(2) 0.046(7) Uiso 1 1 d D . . . .

loop_
_atom_site_aniso_label
_atom_site_aniso_U_11
_atom_site_aniso_U_22
_atom_site_aniso_U_33
_atom_site_aniso_U_23
_atom_site_aniso_U_13
_atom_site_aniso_U_12
Cu 0.0155(2) 0.01307(19) 0.01352(19) -0.00516(15) -0.00273(14) -0.00370(14)
Cl1 0.0188(4) 0.0219(4) 0.0185(4) -0.0088(3) -0.0016(3) -0.0019(3)
Cl2 0.0286(5) 0.0383(5) 0.0265(5) -0.0159(4) 0.0005(4) -0.0139(4)
O1 0.0303(15) 0.0272(14) 0.0290(14) -0.0165(12) -0.0079(12) -0.0061(12)
OW3 0.0208(14) 0.0404(18) 0.0313(15) -0.0183(14) -0.0047(12) -0.0017(13)
OW2 0.0273(15) 0.0430(19) 0.0220(14) -0.0106(13) -0.0017(12) -0.0109(14)
O3 0.0325(16) 0.0441(18) 0.0260(14) -0.0235(14) 0.0002(12) -0.0078(14)
O2 0.0299(15) 0.0330(16) 0.0245(14) -0.0128(12) 0.0006(12) -0.0091(13)
N10 0.0221(15) 0.0168(14) 0.0170(13) -0.0040(11) -0.0062(11) -0.0050(12)
N14 0.0216(15) 0.0184(14) 0.0155(13) -0.0050(11) -0.0044(11) -0.0036(11)
O4 0.0357(17) 0.0325(17) 0.0394(18) -0.0156(14) -0.0055(14) -0.0154(14)
N9 0.0258(16) 0.0196(14) 0.0192(14) -0.0090(12) -0.0068(12) -0.0037(12)
N11 0.0202(14) 0.0195(14) 0.0161(13) -0.0074(11) -0.0022(11) -0.0024(11)
N6 0.0248(16) 0.0194(14) 0.0216(14) -0.0090(12) -0.0055(12) -0.0066(12)
N1 0.0259(17) 0.0378(19) 0.0169(14) -0.0127(14) -0.0089(12) 0.0118(14)
N7 0.0222(15) 0.0244(16) 0.0251(15) -0.0113(13) -0.0076(12) -0.0006(12)
N5 0.0235(16) 0.0234(15) 0.0189(14) -0.0086(12) -0.0039(12) -0.0066(13)
OW1 0.046(2) 0.053(2) 0.0277(16) -0.0075(16) -0.0093(15) -0.0285(18)
N8 0.0265(17) 0.0264(16) 0.0239(15) -0.0132(13) 0.0011(13) -0.0108(13)
N12 0.0265(17) 0.0264(17) 0.0327(18) -0.0146(15) -0.0091(14) -0.0033(14)
N3 0.0283(14) 0.0342(15) 0.0213(13) -0.0090(11) -0.0058(11) 0.0076(12)
N13 0.0280(17) 0.0275(17) 0.0209(15) -0.0071(13) -0.0011(13) -0.0117(14)
N2 0.0237(16) 0.0286(18) 0.044(2) -0.0271(17) 0.0071(15) -0.0113(14)
N4 0.0220(17) 0.0264(18) 0.053(2) -0.0249(17) 0.0093(16) -0.0106(14)
C13 0.0239(17) 0.0176(16) 0.0196(16) -0.0070(13) -0.0107(13) -0.0016(13)
C20 0.0209(16) 0.0147(14) 0.0156(14) -0.0056(12) -0.0074(12) 0.0006(12)
C17 0.0241(17) 0.0166(15) 0.0200(16) -0.0073(13) -0.0063(13) -0.0026(13)
C11 0.0214(17) 0.0227(17) 0.0166(15) -0.0096(13) -0.0065(13) 0.0021(13)
C18 0.0210(16) 0.0186(16) 0.0177(15) -0.0087(13) -0.0048(13) -0.0014(13)
C24 0.0196(16) 0.0150(15) 0.0207(16) -0.0046(13) -0.0056(13) -0.0022(12)
C8 0.0257(18) 0.0174(16) 0.0289(18) -0.0124(14) -0.0058(15) -0.0028(14)
C16 0.0240(17) 0.0180(16) 0.0204(16) -0.0084(13) -0.0099(13) -0.0003(13)
C12 0.0268(18) 0.0190(16) 0.0189(16) -0.0085(13) -0.0079(14) -0.0001(14)
C15 0.0251(18) 0.0195(16) 0.0213(16) -0.0083(14) -0.0101(14) -0.0007(14)
C3 0.0237(18) 0.0213(17) 0.0227(17) -0.0098(14) -0.0014(14) -0.0081(14)
C22 0.0222(17) 0.0223(17) 0.0238(17) -0.0127(14) -0.0053(14) -0.0011(14)
C23 0.0225(17) 0.0186(16) 0.0233(17) -0.0112(14) -0.0049(13) -0.0017(13)
C19 0.032(2) 0.0194(17) 0.0205(16) -0.0096(14) -0.0123(15) 0.0018(15)
C21 0.032(2) 0.031(2) 0.0185(17) -0.0073(15) 0.0008(15) -0.0138(17)
C14 0.026(2) 0.029(2) 0.034(2) -0.0170(17) -0.0004(16) -0.0121(16)
C6 0.0362(17) 0.0257(15) 0.0297(15) -0.0104(12) 0.0039(13) 0.0002(13)
C4 0.027(2) 0.066(3) 0.044(3) -0.047(3) 0.0016(18) -0.012(2)
C1 0.041(3) 0.0209(19) 0.035(2) -0.0079(17) 0.0005(19) 0.0034(18)
C2 0.037(2) 0.028(2) 0.031(2) -0.0131(18) -0.0043(18) -0.0053(18)
C10 0.030(2) 0.034(2) 0.031(2) -0.0090(18) -0.0066(17) -0.0060(18)
C7 0.0315(16) 0.0313(16) 0.0310(15) -0.0123(13) -0.0036(13) -0.0047(13)
C9 0.023(2) 0.054(3) 0.038(2) -0.024(2) -0.0054(18) -0.008(2)
C5 0.038(2) 0.034(2) 0.0256(19) -0.0132(18) -0.0049(17) -0.0036(19)

loop_
_atom_type_symbol
_atom_type_description
_atom_type_scat_dispersion_real
_atom_type_scat_dispersion_imag
_atom_type_scat_source
C C 0.0033 0.0016 'International Tables Vol C Tables 4.2.6.8 and 6.1.1.4'
H H 0.0000 0.0000 'International Tables Vol C Tables 4.2.6.8 and 6.1.1.4'
Cl Cl 0.1484 0.1585 'International Tables Vol C Tables 4.2.6.8 and 6.1.1.4'
Cu Cu 0.3201 1.2651 'International Tables Vol C Tables 4.2.6.8 and 6.1.1.4'
N N 0.0061 0.0033 'International Tables Vol C Tables 4.2.6.8 and 6.1.1.4'
O O 0.0106 0.0060 'International Tables Vol C Tables 4.2.6.8 and 6.1.1.4'

loop_
_geom_angle_atom_site_label_1
_geom_angle_atom_site_label_2
_geom_angle_atom_site_label_3
_geom_angle
_geom_angle_site_symmetry_1
_geom_angle_site_symmetry_3
_geom_angle_publ_flag
N4 Cu N2 149.65(14) . . ?
N4 Cu N3 86.15(18) . . ?
N2 Cu N3 87.03(17) . . ?
N4 Cu N1 85.70(17) . . ?
N2 Cu N1 85.22(17) . . ?
N3 Cu N1 149.25(14) . . ?
N4 Cu Cl1 105.08(11) . . ?
N2 Cu Cl1 105.27(10) . . ?
N3 Cu Cl1 104.47(10) . . ?
N1 Cu Cl1 106.27(10) . . ?
C20 N10 C19 120.6(3) . . ?
C20 N14 C24 118.5(3) . . ?
C13 N9 C17 119.0(3) . . ?
C20 N11 C22 121.2(3) . . ?
C20 N11 C21 120.5(3) . . ?
C22 N11 C21 118.2(3) . . ?
C13 N6 C15 120.9(3) . . ?
C13 N6 C14 120.4(3) . . ?
C15 N6 C14 118.6(3) . . ?
C10 N1 C18 114.8(3) . . ?
C10 N1 C1 110.7(3) . . ?
C18 N1 C1 108.7(3) . . ?
C10 N1 Cu 103.6(3) . . ?
C18 N1 Cu 114.4(2) . . ?
C1 N1 Cu 104.1(3) . . ?
O2 N7 C16 118.0(3) . . ?
C13 N5 C12 123.3(3) . . ?
O4 N12 C23 117.9(4) . . ?
C5 N3 C11 115.9(4) . . ?
C5 N3 C6 110.2(3) . . ?
C11 N3 C6 111.4(3) . . ?
C5 N3 Cu 100.6(3) . . ?
C11 N3 Cu 114.0(2) . . ?
C6 N3 Cu 103.7(3) . . ?
C2 N2 C3 114.4(4) . . ?
C2 N2 C4 109.4(3) . . ?
C3 N2 C4 109.0(3) . . ?
C2 N2 Cu 103.5(3) . . ?
C3 N2 Cu 116.8(2) . . ?
C4 N2 Cu 102.9(3) . . ?
C7 N4 C8 112.3(4) . . ?
C7 N4 C9 110.5(3) . . ?
C8 N4 C9 107.8(4) . . ?
C7 N4 Cu 104.5(3) . . ?
C8 N4 Cu 115.8(3) . . ?
C9 N4 Cu 105.8(3) . . ?
N9 C13 N5 117.9(3) . . ?
N9 C13 N6 123.5(3) . . ?
N5 C13 N6 118.6(3) . . ?
N14 C20 N10 118.3(3) . . ?
N14 C20 N11 124.3(3) . . ?
N10 C20 N11 117.3(3) . . ?
N8 C17 N9 116.5(3) . . ?
N8 C17 C16 121.4(4) . . ?
N9 C17 C16 122.1(3) . . ?
N3 C11 C12 117.3(3) . . ?
N1 C18 C19 113.3(3) . . ?
N13 C24 N14 117.8(3) . . ?
N13 C24 C23 120.3(3) . . ?
N14 C24 C23 121.9(3) . . ?
N7 C16 C15 115.2(3) . . ?
N7 C16 C17 126.5(4) . . ?
C15 C16 C17 118.2(3) . . ?
N5 C12 C11 113.6(3) . . ?
O1 C15 N6 119.0(4) . . ?
O1 C15 C16 124.8(4) . . ?
N6 C15 C16 116.2(3) . . ?
O3 C22 N11 119.8(4) . . ?
O3 C22 C23 125.0(4) . . ?
N11 C22 C23 115.2(3) . . ?
N12 C23 C24 127.8(4) . . ?
N12 C23 C22 113.5(3) . . ?
C24 C23 C22 118.7(3) . . ?
N10 C19 C18 110.7(3) . . ?
C7 C6 N3 111.4(4) . . ?
C5 C4 N2 109.3(3) . . ?
C2 C1 N1 110.5(4) . . ?
N2 C2 C1 107.2(4) . . ?
N1 C10 C9 108.7(4) . . ?
N4 C7 C6 108.8(4) . . ?
C10 C9 N4 110.5(4) . . ?
N3 C5 C4 107.5(4) . . ?

loop_
_geom_bond_atom_site_label_1
_geom_bond_atom_site_label_2
_geom_bond_distance
_geom_bond_site_symmetry_2
_geom_bond_publ_flag
Cu N4 2.031(4) . ?
Cu N2 2.042(3) . ?
Cu N3 2.072(4) . ?
Cu N1 2.075(3) . ?
Cu Cl1 2.4107(10) . ?
O1 C15 1.235(5) . ?
O3 C22 1.224(5) . ?
O2 N7 1.276(4) . ?
N10 C20 1.333(5) . ?
N10 C19 1.459(5) . ?
N14 C20 1.322(5) . ?
N14 C24 1.344(5) . ?
O4 N12 1.281(5) . ?
N9 C13 1.320(5) . ?
N9 C17 1.346(5) . ?
N11 C20 1.376(4) . ?
N11 C22 1.396(5) . ?
N11 C21 1.474(5) . ?
N6 C13 1.381(5) . ?
N6 C15 1.405(5) . ?
N6 C14 1.464(5) . ?
N1 C10 1.438(6) . ?
N1 C18 1.475(5) . ?
N1 C1 1.571(6) . ?
N7 C16 1.357(5) . ?
N5 C13 1.322(5) . ?
N5 C12 1.470(5) . ?
N8 C17 1.327(5) . ?
N12 C23 1.350(5) . ?
N3 C5 1.442(6) . ?
N3 C11 1.489(5) . ?
N3 C6 1.577(6) . ?
N13 C24 1.322(5) . ?
N2 C2 1.440(6) . ?
N2 C3 1.475(5) . ?
N2 C4 1.598(7) . ?
N4 C7 1.442(6) . ?
N4 C8 1.462(5) . ?
N4 C9 1.569(7) . ?
C17 C16 1.436(5) . ?
C11 C12 1.534(5) . ?
C18 C19 1.537(5) . ?
C24 C23 1.434(5) . ?
C16 C15 1.435(5) . ?
C22 C23 1.454(5) . ?
C6 C7 1.468(7) . ?
C4 C5 1.472(7) . ?
C1 C2 1.478(7) . ?
C10 C9 1.480(7) . ?
